data_4126058
loop_
_publ_author_name
'Zhang, Shaoguang'
'Appel, Aaron M.'
'Bullock, R. Morris'

_publ_section_title
;
 Reversible Heterolytic Cleavage of the H-H Bond by Molybdenum Complexes:
 Controlling the Dynamics of Exchange Between Proton and Hydride.
;
_journal_issue 21
_journal_name_full 'Journal of the American Chemical Society'
_journal_page_first 7376
_journal_page_last 7387
_journal_paper_doi 10.1021/jacs.7b03053
_journal_volume 139
_journal_year 2017
_chemical_formula_moiety 'C32 H47 Mo N2 O P2, C32 H12 B F24'
_chemical_formula_sum 'C64 H59 B F24 Mo N2 O P2'
_chemical_formula_weight 1496.82
_chemical_name_systematic
;
 ?
;
_space_group_crystal_system monoclinic
_space_group_IT_number 14
_space_group_name_Hall '-P 2yn'
_space_group_name_H-M_alt 'P 1 21/n 1'
_symmetry_space_group_name_Hall '-P 2yn'
_symmetry_space_group_name_H-M 'P 1 21/n 1'
_atom_sites_solution_hydrogens mixed
_audit_creation_date 2015-10-01
_audit_creation_method
;
Olex2 1.2
(compiled 2015.01.26 svn.r3150 for OlexSys, GUI svn.r4998)
;
_cell_angle_alpha 90
_cell_angle_beta 96.564(4)
_cell_angle_gamma 90
_cell_formula_units_Z 4
_cell_length_a 10.1440(7)
_cell_length_b 23.5478(17)
_cell_length_c 27.0590(19)
_cell_measurement_reflns_used 9817
_cell_measurement_temperature 100
_cell_measurement_theta_max 27.43
_cell_measurement_theta_min 2.20
_cell_volume 6421.2(8)
_computing_molecular_graphics 'Olex2 (Dolomanov et al., 2009)'
_computing_publication_material 'Olex2 (Dolomanov et al., 2009)'
_computing_structure_refinement 'ShelXL (Sheldrick, 2008)'
_diffrn_ambient_temperature 100
_diffrn_measured_fraction_theta_full 0.999
_diffrn_measured_fraction_theta_max 0.992
_diffrn_measurement_device_type 'Bruker APEX-II CCD'
_diffrn_measurement_method '\f and \w scans'
_diffrn_radiation_type MoK\a
_diffrn_radiation_wavelength 0.71073
_diffrn_reflns_av_R_equivalents 0.0583
_diffrn_reflns_av_unetI/netI 0.0575
_diffrn_reflns_Laue_measured_fraction_full 0.999
_diffrn_reflns_Laue_measured_fraction_max 0.992
_diffrn_reflns_limit_h_max 13
_diffrn_reflns_limit_h_min -13
_diffrn_reflns_limit_k_max 31
_diffrn_reflns_limit_k_min -31
_diffrn_reflns_limit_l_max 36
_diffrn_reflns_limit_l_min -36
_diffrn_reflns_number 111680
_diffrn_reflns_point_group_measured_fraction_full 0.999
_diffrn_reflns_point_group_measured_fraction_max 0.992
_diffrn_reflns_theta_full 26.000
_diffrn_reflns_theta_max 28.432
_diffrn_reflns_theta_min 1.730
_diffrn_standards_number 0
_exptl_absorpt_coefficient_mu 0.368
_exptl_absorpt_correction_T_max 0.7457
_exptl_absorpt_correction_T_min 0.6649
_exptl_absorpt_correction_type multi-scan
_exptl_absorpt_process_details
;
SADABS-2012/1 (Bruker,2012) was used for absorption correction.
wR2(int) was 0.0639 before and 0.0528 after correction.
The Ratio of minimum to maximum transmission is 0.8916.
The \l/2 correction factor is 0.0015.
;
_exptl_crystal_colour 'clear light orange'
_exptl_crystal_colour_lustre clear
_exptl_crystal_colour_modifier light
_exptl_crystal_colour_primary orange
_exptl_crystal_density_diffrn 1.548
_exptl_crystal_description plate
_exptl_crystal_F_000 3032
_exptl_crystal_size_max 0.231
_exptl_crystal_size_mid 0.178
_exptl_crystal_size_min 0.108
_refine_diff_density_max 1.809
_refine_diff_density_min -1.181
_refine_diff_density_rms 0.102
_refine_ls_extinction_method none
_refine_ls_goodness_of_fit_ref 1.022
_refine_ls_hydrogen_treatment mixed
_refine_ls_matrix_type full
_refine_ls_number_parameters 864
_refine_ls_number_reflns 16055
_refine_ls_number_restraints 2
_refine_ls_restrained_S_all 1.023
_refine_ls_R_factor_all 0.0932
_refine_ls_R_factor_gt 0.0600
_refine_ls_shift/su_max 0.001
_refine_ls_shift/su_mean 0.000
_refine_ls_structure_factor_coef Fsqd
_refine_ls_weighting_details
;
 w=1/[\s^2^(Fo^2^)+(0.0675P)^2^+15.2820P]
 where P=(Fo^2^+2Fc^2^)/3
;
_refine_ls_weighting_scheme calc
_refine_ls_wR_factor_gt 0.1398
_refine_ls_wR_factor_ref 0.1555
_reflns_Friedel_coverage 0.000
_reflns_number_gt 11455
_reflns_number_total 16055
_reflns_threshold_expression 'I > 2\s(I)'
_cod_data_source_file ja7b03053_si_002.cif
_cod_data_source_block tBuBnMoHNH+
_cod_depositor_comments 'Adding full bibliography for 4126047--4126059.cif.'
_cod_database_code 4126058
_shelxl_version_number 2013-2
_shelx_space_group_comment
;
The symmetry employed for this shelxl refinement is uniquely defined
by the following loop, which should always be used as a source of
symmetry information in preference to the above space-group names.
They are only intended as comments.
;
_olex2_refinement_description
;
1. Fixed Uiso
 At 1.2 times of:
  All C(H) groups, All C(H,H) groups, All N(H) groups
 At 1.5 times of:
  All C(H,H,H) groups
2. Restrained distances
 Mo1-H1
 1.61 with sigma of 0.02
 C1-H1
 2.347 with sigma of 0.02
3. Uiso/Uaniso restraints and constraints
Uanis(F10) = Uanis(F10A)
Uanis(F11) = Uanis(F11A)
Uanis(F12) = Uanis(F12A)
Uanis(F10) = Uanis(F11A)
Uanis(F11) = Uanis(F12A)
Uanis(F12) = Uanis(F10A)
4. Others
 Sof(F10A)=Sof(F12A)=Sof(F11A)=1-FVAR(1)
 Sof(F11)=Sof(F10)=Sof(F12)=FVAR(1)
5.a Ternary CH refined with riding coordinates:
 N1(H2)
5.b Secondary CH2 refined with riding coordinates:
 C2(H2A,H2B), C3(H3A,H3B), C4(H4A,H4B), C19(H19A,H19B), C6(H6A,H6B), C5(H5A,H5B)
5.c Aromatic/amide H refined with riding coordinates:
 C62(H62), C42(H42), C37(H37), C17(H17), C46(H46), C56(H56), C50(H50),
 C39(H39), C12(H12), C59(H59), C18(H18), C34(H34), C44(H44), C16(H16), C64(H64),
  C8(H8), C14(H14), C53(H53), C32(H32), C15(H15), C30(H30), C9(H9), C11(H11),
 C31(H31), C28(H28), C29(H29), C10(H10)
5.d Idealised Me refined as rotating group:
 C25(H25A,H25B,H25C), C27(H27A,H27B,H27C), C26(H26A,H26B,H26C), C21(H21A,H21B,
 H21C), C23(H23A,H23B,H23C), C22(H22A,H22B,H22C)
;
_olex2_submission_special_instructions 'No special instructions were received'

loop_
_space_group_symop_operation_xyz
'x, y, z'
'-x+1/2, y+1/2, -z+1/2'
'-x, -y, -z'
'x-1/2, -y-1/2, z-1/2'

loop_
_atom_site_label
_atom_site_type_symbol
_atom_site_fract_x
_atom_site_fract_y
_atom_site_fract_z
_atom_site_U_iso_or_equiv
_atom_site_adp_type
_atom_site_occupancy
_atom_site_site_symmetry_order
_atom_site_calc_flag
_atom_site_refinement_flags_posn
_atom_site_refinement_flags_occupancy
_atom_site_disorder_assembly
_atom_site_disorder_group
Mo1 Mo 0.39821(3) 0.16897(2) 0.47086(2) 0.01943(8) Uani 1 1 d D . . .
P2 P 0.55943(8) 0.18297(3) 0.54252(3) 0.01468(17) Uani 1 1 d . . . .
P1 P 0.53906(9) 0.24368(4) 0.44440(3) 0.01710(18) Uani 1 1 d . . . .
F9 F 0.1960(2) 0.75309(8) 0.26291(8) 0.0286(5) Uani 1 1 d . . . .
F7 F 0.0691(2) 0.68119(9) 0.27027(9) 0.0309(5) Uani 1 1 d . . . .
F5 F 0.7186(2) 0.31142(10) 0.18630(9) 0.0369(6) Uani 1 1 d . . . .
F8 F 0.2353(2) 0.69636(10) 0.32490(8) 0.0346(5) Uani 1 1 d . . . .
F18 F -0.1254(2) 0.34985(10) 0.29490(10) 0.0408(6) Uani 1 1 d . . . .
F17 F 0.0800(3) 0.34206(11) 0.32244(9) 0.0515(8) Uani 1 1 d . . . .
F13 F -0.1671(2) 0.51262(11) 0.13373(9) 0.0423(6) Uani 1 1 d . . . .
F14 F -0.2746(2) 0.51165(11) 0.19670(10) 0.0461(7) Uani 1 1 d . . . .
F16 F 0.0067(3) 0.30964(9) 0.25119(9) 0.0391(6) Uani 1 1 d . . . .
F4 F 0.5254(2) 0.27464(9) 0.17164(9) 0.0386(6) Uani 1 1 d . . . .
F19 F 0.3613(3) 0.43850(11) 0.45405(9) 0.0510(7) Uani 1 1 d . . . .
F6 F 0.5916(2) 0.30606(10) 0.24425(8) 0.0368(6) Uani 1 1 d . . . .
F2 F 0.5415(3) 0.51133(13) 0.06346(9) 0.0601(9) Uani 1 1 d . . . .
F3 F 0.3664(3) 0.46828(13) 0.03931(8) 0.0481(7) Uani 1 1 d . . . .
F15 F -0.1364(2) 0.57890(9) 0.18750(10) 0.0406(6) Uani 1 1 d . . . .
F24 F 0.8290(2) 0.51907(12) 0.32336(9) 0.0463(7) Uani 1 1 d . . . .
F22 F 0.8237(2) 0.51957(12) 0.40197(9) 0.0454(6) Uani 1 1 d . . . .
N1 N 0.4804(3) 0.29668(11) 0.53074(10) 0.0167(6) Uani 1 1 d . . . .
H2 H 0.3924 0.2785 0.5206 0.020 Uiso 1 1 calc R . . .
N2 N 0.7735(3) 0.22634(12) 0.50326(10) 0.0196(6) Uani 1 1 d . . . .
F23 F 0.8243(2) 0.44092(11) 0.36236(12) 0.0547(8) Uani 1 1 d . . . .
F21 F 0.2134(2) 0.49321(12) 0.41848(8) 0.0444(6) Uani 1 1 d . . . .
F11 F 0.5141(5) 0.7267(2) 0.1454(2) 0.0550(8) Uani 0.684(4) 1 d . P A 1
C62 C 0.5566(4) 0.49175(14) 0.39368(12) 0.0215(7) Uani 1 1 d . . . .
H62 H 0.6017 0.4914 0.4264 0.026 Uiso 1 1 calc R . . .
C41 C 0.1895(3) 0.47750(13) 0.23652(10) 0.0119(6) Uani 1 1 d . . . .
C2 C 0.5577(3) 0.25700(13) 0.56618(12) 0.0174(6) Uani 1 1 d . . . .
H2A H 0.5189 0.2572 0.5981 0.021 Uiso 1 1 calc R . . .
H2B H 0.6502 0.2709 0.5727 0.021 Uiso 1 1 calc R . . .
F20 F 0.3802(3) 0.52772(12) 0.46363(9) 0.0531(8) Uani 1 1 d . . . .
C38 C 0.5354(3) 0.37338(13) 0.18078(12) 0.0149(6) Uani 1 1 d . . . .
C42 C 0.1560(3) 0.42692(13) 0.25933(11) 0.0144(6) Uani 1 1 d . . . .
H42 H 0.2251 0.4043 0.2758 0.017 Uiso 1 1 calc R . . .
F1 F 0.5492(4) 0.42666(14) 0.03763(10) 0.0818(13) Uani 1 1 d . . . .
O1 O 0.1989(3) 0.20823(14) 0.54240(12) 0.0426(7) Uani 1 1 d . . . .
C37 C 0.5393(3) 0.38995(14) 0.13171(12) 0.0171(6) Uani 1 1 d . . . .
H37 H 0.5831 0.3674 0.1095 0.021 Uiso 1 1 calc R . . .
C51 C 0.4457(3) 0.65077(14) 0.19220(12) 0.0166(6) Uani 1 1 d . . . .
C3 C 0.5425(3) 0.30738(14) 0.48459(12) 0.0183(7) Uani 1 1 d . . . .
H3A H 0.6356 0.3194 0.4935 0.022 Uiso 1 1 calc R . . .
H3B H 0.4948 0.3387 0.4659 0.022 Uiso 1 1 calc R . . .
C4 C 0.7350(3) 0.17701(15) 0.53047(13) 0.0214(7) Uani 1 1 d . . . .
H4A H 0.7926 0.1740 0.5624 0.026 Uiso 1 1 calc R . . .
H4B H 0.7469 0.1422 0.5109 0.026 Uiso 1 1 calc R . . .
C24 C 0.5569(3) 0.14058(14) 0.60095(12) 0.0194(7) Uani 1 1 d . . . .
C61 C 0.3438(4) 0.48821(16) 0.42985(12) 0.0255(8) Uani 1 1 d . . . .
C17 C 0.1697(4) 0.33021(17) 0.63160(15) 0.0316(9) Uani 1 1 d . . . .
H17 H 0.0780 0.3209 0.6265 0.038 Uiso 1 1 calc R . . .
C46 C 0.0836(3) 0.50734(13) 0.21118(11) 0.0136(6) Uani 1 1 d . . . .
H46 H 0.1013 0.5410 0.1938 0.016 Uiso 1 1 calc R . . .
C25 C 0.5906(4) 0.07900(15) 0.58980(14) 0.0272(8) Uani 1 1 d . . . .
H25A H 0.5220 0.0634 0.5650 0.041 Uiso 1 1 calc GR . . .
H25B H 0.5945 0.0566 0.6204 0.041 Uiso 1 1 calc GR . . .
H25C H 0.6768 0.0775 0.5768 0.041 Uiso 1 1 calc GR . . .
C48 C -0.0033(3) 0.35356(15) 0.28243(13) 0.0220(7) Uani 1 1 d . . . .
C43 C 0.0260(3) 0.40862(13) 0.25877(11) 0.0159(6) Uani 1 1 d . . . .
C60 C 0.4203(3) 0.49072(13) 0.38588(12) 0.0186(7) Uani 1 1 d . . . .
C56 C 0.2754(3) 0.60379(13) 0.25230(11) 0.0150(6) Uani 1 1 d . . . .
H56 H 0.2161 0.5884 0.2736 0.018 Uiso 1 1 calc R . . .
C35 C 0.4777(3) 0.44020(14) 0.11623(11) 0.0168(6) Uani 1 1 d . . . .
C63 C 0.6268(3) 0.49327(14) 0.35250(13) 0.0207(7) Uani 1 1 d . . . .
C50 C 0.4412(3) 0.59223(13) 0.19851(11) 0.0145(6) Uani 1 1 d . . . .
H50 H 0.4996 0.5689 0.1824 0.017 Uiso 1 1 calc R . . .
C1 C 0.2760(4) 0.19596(17) 0.51531(15) 0.0294(8) Uani 1 1 d D . . .
C39 C 0.4764(3) 0.40752(13) 0.21382(11) 0.0131(6) Uani 1 1 d . . . .
H39 H 0.4778 0.3955 0.2474 0.016 Uiso 1 1 calc R . . .
C52 C 0.5419(4) 0.67548(14) 0.16056(14) 0.0244(7) Uani 1 1 d . . . .
C58 C 0.4215(3) 0.49173(13) 0.29579(11) 0.0136(6) Uani 1 1 d . . . .
C7 C 0.9520(3) 0.29549(16) 0.49773(13) 0.0249(8) Uani 1 1 d . . . .
C12 C 1.0268(5) 0.3085(2) 0.45911(16) 0.0423(11) Uani 1 1 d . . . .
H12 H 1.0566 0.2790 0.4392 0.051 Uiso 1 1 calc R . . .
C59 C 0.3534(3) 0.49099(13) 0.33800(11) 0.0147(6) Uani 1 1 d . . . .
H59 H 0.2592 0.4907 0.3339 0.018 Uiso 1 1 calc R . . .
C18 C 0.2421(4) 0.33425(16) 0.59151(13) 0.0275(8) Uani 1 1 d . . . .
H18 H 0.1993 0.3282 0.5588 0.033 Uiso 1 1 calc R . . .
C34 C 0.4134(3) 0.47308(13) 0.14908(11) 0.0141(6) Uani 1 1 d . . . .
H34 H 0.3669 0.5061 0.1368 0.017 Uiso 1 1 calc R . . .
C13 C 0.3754(4) 0.34697(14) 0.59833(12) 0.0210(7) Uani 1 1 d . . . .
C44 C -0.0779(3) 0.43997(14) 0.23449(12) 0.0173(6) Uani 1 1 d . . . .
H44 H -0.1673 0.4279 0.2343 0.021 Uiso 1 1 calc R . . .
C16 C 0.2307(4) 0.33974(16) 0.67922(14) 0.0315(9) Uani 1 1 d . . . .
H16 H 0.1814 0.3369 0.7069 0.038 Uiso 1 1 calc R . . .
F10 F 0.6658(4) 0.67911(18) 0.18770(17) 0.0550(8) Uani 0.684(4) 1 d . P A 1
C55 C 0.1958(4) 0.69833(14) 0.27563(13) 0.0231(7) Uani 1 1 d . . . .
C64 C 0.5598(3) 0.49307(13) 0.30462(12) 0.0167(6) Uani 1 1 d . . . .
H64 H 0.6098 0.4939 0.2770 0.020 Uiso 1 1 calc R . . .
C8 C 0.9125(4) 0.33872(17) 0.52724(16) 0.0322(9) Uani 1 1 d . . . .
H8 H 0.8642 0.3300 0.5544 0.039 Uiso 1 1 calc R . . .
C19 C 0.4536(4) 0.35266(15) 0.55478(13) 0.0256(8) Uani 1 1 d . . . .
H19A H 0.5393 0.3713 0.5660 0.031 Uiso 1 1 calc R . . .
H19B H 0.4044 0.3776 0.5296 0.031 Uiso 1 1 calc R . . .
C40 C 0.5939(3) 0.31725(14) 0.19615(13) 0.0214(7) Uani 1 1 d . . . .
C20 C 0.5134(4) 0.27597(16) 0.38059(12) 0.0253(8) Uani 1 1 d . . . .
C14 C 0.4363(4) 0.35692(16) 0.64607(13) 0.0276(8) Uani 1 1 d . . . .
H14 H 0.5280 0.3662 0.6512 0.033 Uiso 1 1 calc R . . .
C27 C 0.4180(4) 0.14297(16) 0.61710(14) 0.0275(8) Uani 1 1 d . . . .
H27A H 0.3942 0.1826 0.6228 0.041 Uiso 1 1 calc GR . . .
H27B H 0.4161 0.1212 0.6479 0.041 Uiso 1 1 calc GR . . .
H27C H 0.3543 0.1266 0.5910 0.041 Uiso 1 1 calc GR . . .
C49 C 0.3534(3) 0.56662(13) 0.22786(11) 0.0128(6) Uani 1 1 d . . . .
C53 C 0.3656(3) 0.68676(14) 0.21578(12) 0.0184(7) Uani 1 1 d . . . .
H53 H 0.3681 0.7267 0.2110 0.022 Uiso 1 1 calc R . . .
C36 C 0.4847(4) 0.46084(15) 0.06454(12) 0.0233(7) Uani 1 1 d . . . .
B1 B 0.3445(3) 0.49816(14) 0.23899(12) 0.0121(7) Uani 1 1 d . . . .
C47 C -0.1559(3) 0.52307(16) 0.18294(14) 0.0244(7) Uani 1 1 d . . . .
C65 C 0.7745(4) 0.49345(16) 0.35998(14) 0.0289(8) Uani 1 1 d . . . .
C33 C 0.4148(3) 0.45918(12) 0.19940(11) 0.0113(6) Uani 1 1 d . . . .
C26 C 0.6564(4) 0.16308(17) 0.64314(13) 0.0323(9) Uani 1 1 d . . . .
H26A H 0.7460 0.1616 0.6330 0.048 Uiso 1 1 calc GR . . .
H26B H 0.6527 0.1396 0.6729 0.048 Uiso 1 1 calc GR . . .
H26C H 0.6341 0.2024 0.6506 0.048 Uiso 1 1 calc GR . . .
C6 C 0.9183(3) 0.23513(16) 0.50832(14) 0.0250(8) Uani 1 1 d . . . .
H6A H 0.9582 0.2097 0.4849 0.030 Uiso 1 1 calc R . . .
H6B H 0.9564 0.2251 0.5425 0.030 Uiso 1 1 calc R . . .
C54 C 0.2808(3) 0.66233(13) 0.24681(12) 0.0171(6) Uani 1 1 d . . . .
F12 F 0.5720(5) 0.64221(19) 0.12494(18) 0.0550(8) Uani 0.684(4) 1 d . P A 1
C45 C -0.0469(3) 0.48919(14) 0.21071(12) 0.0160(6) Uani 1 1 d . . . .
C32 C 0.3507(4) 0.07302(17) 0.47596(16) 0.0349(9) Uani 1 1 d . . . .
H32 H 0.3292 0.0570 0.5063 0.042 Uiso 1 1 calc R . . .
C15 C 0.3636(4) 0.35341(18) 0.68619(14) 0.0354(9) Uani 1 1 d . . . .
H15 H 0.4056 0.3605 0.7188 0.042 Uiso 1 1 calc R . . .
C30 C 0.4674(4) 0.10242(17) 0.41332(15) 0.0346(9) Uani 1 1 d . . . .
H30 H 0.5380 0.1098 0.3940 0.042 Uiso 1 1 calc R . . .
C9 C 0.9432(4) 0.3952(2) 0.51751(19) 0.0442(11) Uani 1 1 d . . . .
H9 H 0.9151 0.4249 0.5376 0.053 Uiso 1 1 calc R . . .
C5 C 0.7184(3) 0.22649(15) 0.45115(12) 0.0200(7) Uani 1 1 d . . . .
H5A H 0.7315 0.1887 0.4365 0.024 Uiso 1 1 calc R . . .
H5B H 0.7659 0.2548 0.4328 0.024 Uiso 1 1 calc R . . .
C21 C 0.6085(5) 0.32553(18) 0.37539(15) 0.0392(10) Uani 1 1 d . . . .
H21A H 0.5981 0.3539 0.4012 0.059 Uiso 1 1 calc GR . . .
H21B H 0.5881 0.3430 0.3425 0.059 Uiso 1 1 calc GR . . .
H21C H 0.7000 0.3115 0.3791 0.059 Uiso 1 1 calc GR . . .
C23 C 0.5376(5) 0.22882(18) 0.34391(13) 0.0362(10) Uani 1 1 d . . . .
H23A H 0.6300 0.2160 0.3501 0.054 Uiso 1 1 calc GR . . .
H23B H 0.5203 0.2433 0.3098 0.054 Uiso 1 1 calc GR . . .
H23C H 0.4781 0.1969 0.3482 0.054 Uiso 1 1 calc GR . . .
C11 C 1.0575(6) 0.3643(2) 0.44969(17) 0.0553(14) Uani 1 1 d . . . .
H11 H 1.1083 0.3730 0.4233 0.066 Uiso 1 1 calc R . . .
C31 C 0.4792(4) 0.07597(17) 0.46037(15) 0.0342(9) Uani 1 1 d . . . .
H31 H 0.5590 0.0625 0.4784 0.041 Uiso 1 1 calc R . . .
C28 C 0.2595(5) 0.09816(17) 0.43854(16) 0.0377(10) Uani 1 1 d . . . .
H28 H 0.1665 0.1022 0.4393 0.045 Uiso 1 1 calc R . . .
C22 C 0.3710(4) 0.29688(19) 0.36934(15) 0.0382(10) Uani 1 1 d . . . .
H22A H 0.3097 0.2652 0.3723 0.057 Uiso 1 1 calc GR . . .
H22B H 0.3574 0.3121 0.3354 0.057 Uiso 1 1 calc GR . . .
H22C H 0.3542 0.3268 0.3930 0.057 Uiso 1 1 calc GR . . .
C29 C 0.3327(4) 0.11605(18) 0.39994(15) 0.0380(10) Uani 1 1 d . . . .
H29 H 0.2971 0.1342 0.3700 0.046 Uiso 1 1 calc R . . .
C10 C 1.0146(5) 0.4074(2) 0.47838(19) 0.0518(13) Uani 1 1 d . . . .
H10 H 1.0344 0.4457 0.4712 0.062 Uiso 1 1 calc R . . .
F10A F 0.6510(10) 0.6488(4) 0.1597(4) 0.0550(8) Uani 0.316(4) 1 d . P A 2
F12A F 0.5023(11) 0.6620(4) 0.1100(4) 0.0550(8) Uani 0.316(4) 1 d . P A 2
F11A F 0.5608(11) 0.7307(5) 0.1609(4) 0.0550(8) Uani 0.316(4) 1 d . P A 2
H1 H 0.308(4) 0.2172(17) 0.4364(9) 0.068(16) Uiso 1 1 d D . . .

loop_
_atom_site_aniso_label
_atom_site_aniso_U_11
_atom_site_aniso_U_22
_atom_site_aniso_U_33
_atom_site_aniso_U_23
_atom_site_aniso_U_13
_atom_site_aniso_U_12
Mo1 0.02266(15) 0.01730(15) 0.01742(14) 0.00036(11) -0.00159(11) -0.00452(11)
P2 0.0156(4) 0.0152(4) 0.0132(4) 0.0017(3) 0.0014(3) 0.0012(3)
P1 0.0198(4) 0.0182(4) 0.0130(4) 0.0008(3) 0.0003(3) 0.0004(3)
F9 0.0328(12) 0.0139(10) 0.0398(12) -0.0055(9) 0.0076(10) 0.0044(8)
F7 0.0217(11) 0.0264(12) 0.0465(13) -0.0095(10) 0.0120(10) 0.0011(8)
F5 0.0258(12) 0.0306(12) 0.0584(15) 0.0165(11) 0.0223(11) 0.0132(9)
F8 0.0464(14) 0.0349(13) 0.0224(11) -0.0087(9) 0.0034(10) 0.0140(10)
F18 0.0340(13) 0.0262(12) 0.0677(17) 0.0138(11) 0.0297(12) -0.0018(10)
F17 0.0566(17) 0.0516(16) 0.0408(14) 0.0317(12) -0.0177(12) -0.0288(13)
F13 0.0370(14) 0.0563(16) 0.0306(12) 0.0096(11) -0.0084(10) 0.0082(12)
F14 0.0127(11) 0.0628(17) 0.0641(17) 0.0311(14) 0.0101(11) 0.0076(10)
F16 0.0607(16) 0.0143(11) 0.0453(14) 0.0015(10) 0.0193(12) 0.0018(10)
F4 0.0479(15) 0.0152(11) 0.0531(15) -0.0040(10) 0.0082(12) -0.0022(10)
F19 0.077(2) 0.0421(15) 0.0381(14) 0.0242(12) 0.0248(13) 0.0096(13)
F6 0.0550(15) 0.0303(12) 0.0279(11) 0.0135(10) 0.0168(11) 0.0184(11)
F2 0.081(2) 0.072(2) 0.0267(13) 0.0174(13) 0.0041(13) -0.0468(17)
F3 0.0411(15) 0.081(2) 0.0218(11) 0.0204(12) 0.0003(10) -0.0029(13)
F15 0.0304(13) 0.0235(12) 0.0656(17) 0.0065(11) -0.0049(11) 0.0107(9)
F24 0.0216(12) 0.0741(19) 0.0425(14) 0.0007(13) 0.0001(11) -0.0058(12)
F22 0.0299(13) 0.0654(18) 0.0372(13) -0.0221(12) -0.0123(10) -0.0029(12)
N1 0.0199(14) 0.0144(13) 0.0154(13) 0.0003(10) -0.0001(11) 0.0022(10)
N2 0.0137(13) 0.0259(15) 0.0193(14) 0.0064(12) 0.0026(11) 0.0006(11)
F23 0.0301(14) 0.0348(14) 0.095(2) -0.0104(14) -0.0114(14) 0.0127(11)
F21 0.0387(14) 0.0758(19) 0.0210(11) 0.0043(12) 0.0136(10) 0.0056(13)
F11 0.0584(19) 0.0463(13) 0.0673(19) 0.0108(12) 0.0371(15) -0.0111(12)
C62 0.033(2) 0.0163(16) 0.0136(15) -0.0014(12) -0.0053(14) 0.0021(14)
C41 0.0140(14) 0.0126(14) 0.0097(13) -0.0030(11) 0.0043(11) -0.0001(11)
C2 0.0199(16) 0.0163(16) 0.0151(15) 0.0005(12) -0.0021(13) 0.0022(12)
F20 0.079(2) 0.0586(17) 0.0258(12) -0.0214(12) 0.0253(13) -0.0300(15)
C38 0.0144(15) 0.0124(15) 0.0184(15) 0.0021(12) 0.0041(12) -0.0019(11)
C42 0.0166(15) 0.0137(15) 0.0131(14) -0.0011(12) 0.0031(12) 0.0019(12)
F1 0.147(3) 0.078(2) 0.0292(14) 0.0238(14) 0.0488(18) 0.073(2)
O1 0.0295(16) 0.053(2) 0.0457(18) 0.0001(15) 0.0052(14) 0.0026(14)
C37 0.0165(15) 0.0193(16) 0.0174(15) -0.0033(13) 0.0094(13) 0.0002(12)
C51 0.0165(16) 0.0157(15) 0.0171(15) 0.0017(12) 0.0000(13) -0.0018(12)
C3 0.0219(17) 0.0163(16) 0.0162(15) 0.0036(12) 0.0006(13) -0.0021(13)
C4 0.0172(16) 0.0241(18) 0.0232(16) 0.0070(14) 0.0038(13) 0.0030(13)
C24 0.0241(17) 0.0193(17) 0.0154(15) 0.0043(13) 0.0043(13) 0.0017(13)
C61 0.038(2) 0.0249(19) 0.0140(15) 0.0018(14) 0.0042(15) -0.0028(15)
C17 0.029(2) 0.032(2) 0.033(2) 0.0027(17) 0.0008(16) -0.0072(16)
C46 0.0164(15) 0.0126(15) 0.0123(14) -0.0001(11) 0.0046(12) 0.0006(11)
C25 0.032(2) 0.0250(19) 0.0254(18) 0.0101(15) 0.0084(16) 0.0060(15)
C48 0.0200(17) 0.0191(17) 0.0277(18) 0.0041(14) 0.0055(14) -0.0028(13)
C43 0.0205(16) 0.0149(15) 0.0136(14) -0.0014(12) 0.0072(12) -0.0021(12)
C60 0.0302(19) 0.0133(15) 0.0123(14) 0.0018(12) 0.0023(13) 0.0011(13)
C56 0.0147(15) 0.0165(16) 0.0135(14) -0.0014(12) 0.0011(12) -0.0019(12)
C35 0.0186(16) 0.0198(16) 0.0128(14) 0.0013(12) 0.0048(12) -0.0023(12)
C63 0.0221(17) 0.0174(16) 0.0214(16) -0.0037(13) -0.0032(14) 0.0025(13)
C50 0.0129(15) 0.0141(15) 0.0158(14) -0.0009(12) -0.0010(12) 0.0004(11)
C1 0.0189(18) 0.034(2) 0.035(2) -0.0074(17) 0.0049(16) -0.0024(15)
C39 0.0129(15) 0.0145(15) 0.0125(14) 0.0013(11) 0.0038(12) -0.0045(11)
C52 0.0253(18) 0.0155(17) 0.034(2) 0.0030(15) 0.0124(16) -0.0011(13)
C58 0.0177(16) 0.0109(14) 0.0122(14) -0.0003(11) 0.0016(12) -0.0008(11)
C7 0.0209(18) 0.033(2) 0.0203(17) 0.0007(15) -0.0019(14) -0.0057(14)
C12 0.052(3) 0.046(3) 0.030(2) -0.0077(19) 0.010(2) -0.021(2)
C59 0.0176(16) 0.0134(15) 0.0130(14) 0.0005(12) 0.0017(12) -0.0010(12)
C18 0.033(2) 0.0275(19) 0.0204(17) -0.0009(15) -0.0052(15) -0.0035(16)
C34 0.0138(15) 0.0156(15) 0.0126(14) 0.0019(12) 0.0000(12) -0.0014(12)
C13 0.0322(19) 0.0115(15) 0.0187(16) -0.0010(12) -0.0001(14) 0.0051(13)
C44 0.0136(15) 0.0199(17) 0.0195(15) -0.0033(13) 0.0060(13) -0.0019(12)
C16 0.041(2) 0.030(2) 0.0253(19) 0.0013(16) 0.0100(17) 0.0003(17)
F10 0.0584(19) 0.0463(13) 0.0673(19) 0.0108(12) 0.0371(15) -0.0111(12)
C55 0.0255(18) 0.0173(17) 0.0263(18) -0.0035(14) 0.0021(15) 0.0008(13)
C64 0.0174(16) 0.0152(16) 0.0176(15) -0.0017(12) 0.0019(13) 0.0005(12)
C8 0.0186(18) 0.037(2) 0.041(2) -0.0015(18) 0.0035(16) -0.0036(16)
C19 0.039(2) 0.0147(16) 0.0231(17) -0.0006(14) 0.0056(16) -0.0005(15)
C40 0.0224(17) 0.0172(17) 0.0273(18) 0.0039(14) 0.0148(14) 0.0034(13)
C20 0.033(2) 0.0279(19) 0.0139(15) 0.0037(14) -0.0010(14) -0.0003(15)
C14 0.0252(19) 0.033(2) 0.0238(18) -0.0065(15) -0.0030(15) -0.0022(15)
C27 0.032(2) 0.029(2) 0.0236(18) 0.0082(15) 0.0122(16) 0.0066(16)
C49 0.0132(15) 0.0147(15) 0.0097(13) -0.0001(11) -0.0024(11) -0.0007(11)
C53 0.0186(16) 0.0118(15) 0.0241(17) 0.0015(13) -0.0006(13) -0.0020(12)
C36 0.0300(19) 0.0251(19) 0.0161(16) 0.0009(14) 0.0076(14) 0.0033(15)
B1 0.0142(17) 0.0123(16) 0.0102(15) -0.0012(12) 0.0027(13) -0.0001(12)
C47 0.0161(17) 0.0268(19) 0.0308(19) 0.0057(15) 0.0045(14) 0.0007(14)
C65 0.0258(19) 0.030(2) 0.0289(19) -0.0089(16) -0.0061(16) 0.0030(15)
C33 0.0097(14) 0.0122(14) 0.0123(13) -0.0019(11) 0.0028(11) -0.0025(11)
C26 0.039(2) 0.036(2) 0.0196(17) 0.0117(16) -0.0062(16) -0.0008(17)
C6 0.0162(17) 0.033(2) 0.0261(18) 0.0012(15) 0.0037(14) -0.0010(14)
C54 0.0169(16) 0.0168(16) 0.0170(15) -0.0035(12) -0.0006(12) 0.0021(12)
F12 0.0584(19) 0.0463(13) 0.0673(19) 0.0108(12) 0.0371(15) -0.0111(12)
C45 0.0151(15) 0.0179(16) 0.0154(15) -0.0012(12) 0.0036(12) 0.0013(12)
C32 0.043(2) 0.023(2) 0.038(2) -0.0031(17) 0.0021(19) -0.0062(17)
C15 0.043(2) 0.043(2) 0.0190(18) -0.0077(17) -0.0018(17) -0.0014(19)
C30 0.049(3) 0.027(2) 0.028(2) -0.0113(16) 0.0077(18) -0.0008(18)
C9 0.026(2) 0.039(3) 0.066(3) -0.014(2) 0.000(2) -0.0021(18)
C5 0.0192(17) 0.0228(17) 0.0188(16) 0.0014(13) 0.0057(13) -0.0011(13)
C21 0.057(3) 0.036(2) 0.0245(19) 0.0129(17) 0.0028(19) -0.010(2)
C23 0.056(3) 0.037(2) 0.0160(17) 0.0025(16) 0.0045(18) -0.001(2)
C11 0.072(4) 0.062(3) 0.032(2) 0.000(2) 0.009(2) -0.032(3)
C31 0.041(2) 0.029(2) 0.033(2) -0.0059(17) 0.0017(18) -0.0005(17)
C28 0.039(2) 0.030(2) 0.043(2) -0.0064(18) -0.0030(19) -0.0123(18)
C22 0.047(3) 0.038(2) 0.026(2) 0.0111(17) -0.0088(18) 0.0072(19)
C29 0.047(3) 0.033(2) 0.030(2) -0.0083(17) -0.0100(19) -0.0042(19)
C10 0.062(3) 0.038(3) 0.054(3) 0.010(2) 0.002(3) -0.013(2)
F10A 0.0584(19) 0.0463(13) 0.0673(19) 0.0108(12) 0.0371(15) -0.0111(12)
F12A 0.0584(19) 0.0463(13) 0.0673(19) 0.0108(12) 0.0371(15) -0.0111(12)
F11A 0.0584(19) 0.0463(13) 0.0673(19) 0.0108(12) 0.0371(15) -0.0111(12)

loop_
_atom_type_symbol
_atom_type_description
_atom_type_scat_dispersion_real
_atom_type_scat_dispersion_imag
_atom_type_scat_source
C C 0.0033 0.0016 'International Tables Vol C Tables 4.2.6.8 and 6.1.1.4'
H H 0.0000 0.0000 'International Tables Vol C Tables 4.2.6.8 and 6.1.1.4'
B B 0.0013 0.0007 'International Tables Vol C Tables 4.2.6.8 and 6.1.1.4'
F F 0.0171 0.0103 'International Tables Vol C Tables 4.2.6.8 and 6.1.1.4'
Mo Mo -1.6832 0.6857 'International Tables Vol C Tables 4.2.6.8 and 6.1.1.4'
N N 0.0061 0.0033 'International Tables Vol C Tables 4.2.6.8 and 6.1.1.4'
O O 0.0106 0.0060 'International Tables Vol C Tables 4.2.6.8 and 6.1.1.4'
P P 0.1023 0.0942 'International Tables Vol C Tables 4.2.6.8 and 6.1.1.4'

loop_
_geom_angle_atom_site_label_1
_geom_angle_atom_site_label_2
_geom_angle_atom_site_label_3
_geom_angle
P2 Mo1 P1 76.70(3)
P2 Mo1 H1 129.2(17)
P1 Mo1 H1 69.2(16)
C1 Mo1 P2 83.03(11)
C1 Mo1 P1 112.76(12)
C1 Mo1 C32 97.53(16)
C1 Mo1 C30 152.37(16)
C1 Mo1 C31 129.45(16)
C1 Mo1 C28 93.86(16)
C1 Mo1 C29 123.26(16)
C1 Mo1 H1 77.1(8)
C32 Mo1 P2 102.23(11)
C32 Mo1 P1 149.12(11)
C32 Mo1 C30 58.27(15)
C32 Mo1 C31 35.19(15)
C32 Mo1 C29 58.94(15)
C32 Mo1 H1 126.3(18)
C30 Mo1 P2 113.19(11)
C30 Mo1 P1 93.26(11)
C30 Mo1 H1 105.4(12)
C31 Mo1 P2 90.57(10)
C31 Mo1 P1 114.29(11)
C31 Mo1 C30 34.63(14)
C31 Mo1 H1 137.4(14)
C28 Mo1 P2 137.48(11)
C28 Mo1 P1 140.58(11)
C28 Mo1 C32 35.91(15)
C28 Mo1 C30 58.89(16)
C28 Mo1 C31 59.16(16)
C28 Mo1 C29 35.69(16)
C28 Mo1 H1 90.6(18)
C29 Mo1 P2 147.34(11)
C29 Mo1 P1 105.55(12)
C29 Mo1 C30 34.97(15)
C29 Mo1 C31 58.32(15)
C29 Mo1 H1 79.5(15)
C2 P2 Mo1 111.90(10)
C2 P2 C24 101.99(15)
C4 P2 Mo1 115.17(12)
C4 P2 C2 100.30(16)
C4 P2 C24 102.39(15)
C24 P2 Mo1 122.18(11)
C3 P1 Mo1 112.74(11)
C3 P1 C20 101.74(16)
C3 P1 C5 99.62(16)
C20 P1 Mo1 122.74(12)
C5 P1 Mo1 114.67(11)
C5 P1 C20 102.15(16)
C2 N1 H2 107.1
C2 N1 C19 112.1(2)
C3 N1 H2 107.1
C3 N1 C2 113.9(3)
C3 N1 C19 109.2(2)
C19 N1 H2 107.1
C4 N2 C6 112.8(3)
C4 N2 C5 113.4(3)
C5 N2 C6 111.0(3)
C60 C62 H62 120.8
C60 C62 C63 118.4(3)
C63 C62 H62 120.8
C42 C41 B1 120.9(3)
C46 C41 C42 115.6(3)
C46 C41 B1 123.4(3)
P2 C2 H2A 109.0
P2 C2 H2B 109.0
N1 C2 P2 113.0(2)
N1 C2 H2A 109.0
N1 C2 H2B 109.0
H2A C2 H2B 107.8
C37 C38 C40 117.5(3)
C39 C38 C37 121.0(3)
C39 C38 C40 121.5(3)
C41 C42 H42 118.7
C43 C42 C41 122.5(3)
C43 C42 H42 118.7
C38 C37 H37 121.0
C35 C37 C38 118.0(3)
C35 C37 H37 121.0
C50 C51 C52 119.4(3)
C53 C51 C50 121.5(3)
C53 C51 C52 119.0(3)
P1 C3 H3A 109.2
P1 C3 H3B 109.2
N1 C3 P1 112.1(2)
N1 C3 H3A 109.2
N1 C3 H3B 109.2
H3A C3 H3B 107.9
P2 C4 H4A 109.6
P2 C4 H4B 109.6
N2 C4 P2 110.4(2)
N2 C4 H4A 109.6
N2 C4 H4B 109.6
H4A C4 H4B 108.1
C25 C24 P2 108.3(2)
C25 C24 C26 109.4(3)
C27 C24 P2 109.0(2)
C27 C24 C25 109.1(3)
C27 C24 C26 109.0(3)
C26 C24 P2 112.0(2)
F19 C61 C60 111.8(3)
F21 C61 F19 105.2(3)
F21 C61 C60 114.0(3)
F20 C61 F19 105.3(3)
F20 C61 F21 106.7(3)
F20 C61 C60 113.1(3)
C18 C17 H17 120.0
C18 C17 C16 119.9(4)
C16 C17 H17 120.0
C41 C46 H46 119.1
C45 C46 C41 121.9(3)
C45 C46 H46 119.1
C24 C25 H25A 109.5
C24 C25 H25B 109.5
C24 C25 H25C 109.5
H25A C25 H25B 109.5
H25A C25 H25C 109.5
H25B C25 H25C 109.5
F18 C48 F17 107.9(3)
F18 C48 F16 104.5(3)
F18 C48 C43 113.9(3)
F17 C48 F16 105.6(3)
F17 C48 C43 112.9(3)
F16 C48 C43 111.4(3)
C42 C43 C48 120.1(3)
C42 C43 C44 120.6(3)
C44 C43 C48 119.2(3)
C62 C60 C61 118.9(3)
C62 C60 C59 121.1(3)
C59 C60 C61 119.9(3)
C49 C56 H56 118.7
C54 C56 H56 118.7
C54 C56 C49 122.7(3)
C37 C35 C34 120.7(3)
C37 C35 C36 119.7(3)
C34 C35 C36 119.5(3)
C62 C63 C64 120.3(3)
C62 C63 C65 119.4(3)
C64 C63 C65 120.2(3)
C51 C50 H50 119.0
C51 C50 C49 122.0(3)
C49 C50 H50 119.0
O1 C1 Mo1 175.0(4)
C38 C39 H39 118.8
C38 C39 C33 122.3(3)
C33 C39 H39 118.8
F11 C52 C51 114.4(3)
F11 C52 F10 105.2(4)
F11 C52 F12 112.7(4)
F10 C52 C51 109.5(3)
F12 C52 C51 114.5(3)
F12 C52 F10 98.9(4)
F10A C52 C51 116.5(5)
F10A C52 F12A 91.3(7)
F10A C52 F11A 111.2(7)
F12A C52 C51 109.6(4)
F11A C52 C51 119.2(6)
F11A C52 F12A 104.6(7)
C59 C58 B1 122.4(3)
C64 C58 C59 116.1(3)
C64 C58 B1 121.1(3)
C12 C7 C6 120.5(4)
C8 C7 C12 119.3(4)
C8 C7 C6 120.1(3)
C7 C12 H12 120.0
C11 C12 C7 120.1(4)
C11 C12 H12 120.0
C60 C59 C58 121.7(3)
C60 C59 H59 119.1
C58 C59 H59 119.1
C17 C18 H18 119.6
C13 C18 C17 120.8(3)
C13 C18 H18 119.6
C35 C34 H34 118.8
C35 C34 C33 122.5(3)
C33 C34 H34 118.8
C18 C13 C19 120.9(3)
C18 C13 C14 119.2(3)
C14 C13 C19 119.9(3)
C43 C44 H44 121.1
C45 C44 C43 117.8(3)
C45 C44 H44 121.1
C17 C16 H16 120.2
C15 C16 C17 119.5(4)
C15 C16 H16 120.2
F9 C55 F7 107.0(3)
F9 C55 F8 106.2(3)
F9 C55 C54 113.4(3)
F7 C55 F8 105.6(3)
F7 C55 C54 112.2(3)
F8 C55 C54 111.9(3)
C63 C64 C58 122.2(3)
C63 C64 H64 118.9
C58 C64 H64 118.9
C7 C8 H8 119.8
C7 C8 C9 120.5(4)
C9 C8 H8 119.8
N1 C19 H19A 108.9
N1 C19 H19B 108.9
C13 C19 N1 113.5(3)
C13 C19 H19A 108.9
C13 C19 H19B 108.9
H19A C19 H19B 107.7
F5 C40 F4 105.8(3)
F5 C40 F6 107.4(3)
F5 C40 C38 113.2(3)
F4 C40 C38 110.9(3)
F6 C40 F4 105.5(3)
F6 C40 C38 113.5(3)
C21 C20 P1 111.8(2)
C23 C20 P1 106.7(3)
C23 C20 C21 110.2(3)
C22 C20 P1 110.1(3)
C22 C20 C21 109.2(3)
C22 C20 C23 108.9(3)
C13 C14 H14 120.0
C15 C14 C13 120.0(4)
C15 C14 H14 120.0
C24 C27 H27A 109.5
C24 C27 H27B 109.5
C24 C27 H27C 109.5
H27A C27 H27B 109.5
H27A C27 H27C 109.5
H27B C27 H27C 109.5
C56 C49 C50 115.6(3)
C56 C49 B1 118.8(3)
C50 C49 B1 125.4(3)
C51 C53 H53 121.3
C51 C53 C54 117.5(3)
C54 C53 H53 121.3
F2 C36 C35 112.4(3)
F3 C36 F2 104.0(3)
F3 C36 C35 112.9(3)
F1 C36 F2 107.1(3)
F1 C36 F3 106.0(3)
F1 C36 C35 113.7(3)
C41 B1 C58 111.1(2)
C41 B1 C49 110.8(2)
C49 B1 C58 103.3(2)
C33 B1 C41 107.1(2)
C33 B1 C58 111.3(2)
C33 B1 C49 113.2(2)
F13 C47 C45 112.0(3)
F14 C47 F13 105.3(3)
F14 C47 F15 107.7(3)
F14 C47 C45 113.2(3)
F15 C47 F13 105.5(3)
F15 C47 C45 112.7(3)
F24 C65 F22 106.1(3)
F24 C65 F23 105.6(3)
F24 C65 C63 113.4(3)
F22 C65 C63 112.9(3)
F23 C65 F22 106.4(3)
F23 C65 C63 111.9(3)
C39 C33 B1 121.2(3)
C34 C33 C39 115.4(3)
C34 C33 B1 123.4(3)
C24 C26 H26A 109.5
C24 C26 H26B 109.5
C24 C26 H26C 109.5
H26A C26 H26B 109.5
H26A C26 H26C 109.5
H26B C26 H26C 109.5
N2 C6 C7 111.3(3)
N2 C6 H6A 109.4
N2 C6 H6B 109.4
C7 C6 H6A 109.4
C7 C6 H6B 109.4
H6A C6 H6B 108.0
C56 C54 C55 118.4(3)
C56 C54 C53 120.6(3)
C53 C54 C55 120.9(3)
C46 C45 C47 119.3(3)
C44 C45 C46 121.4(3)
C44 C45 C47 119.2(3)
Mo1 C32 H32 120.6
C31 C32 Mo1 74.3(2)
C31 C32 H32 125.9
C31 C32 C28 108.3(4)
C28 C32 Mo1 71.0(2)
C28 C32 H32 125.9
C16 C15 C14 120.5(3)
C16 C15 H15 119.7
C14 C15 H15 119.7
Mo1 C30 H30 122.6
C31 C30 Mo1 72.5(2)
C31 C30 H30 125.9
C31 C30 C29 108.2(4)
C29 C30 Mo1 70.6(2)
C29 C30 H30 125.9
C8 C9 H9 120.4
C10 C9 C8 119.3(4)
C10 C9 H9 120.4
P1 C5 H5A 109.4
P1 C5 H5B 109.4
N2 C5 P1 111.1(2)
N2 C5 H5A 109.4
N2 C5 H5B 109.4
H5A C5 H5B 108.0
C20 C21 H21A 109.5
C20 C21 H21B 109.5
C20 C21 H21C 109.5
H21A C21 H21B 109.5
H21A C21 H21C 109.5
H21B C21 H21C 109.5
C20 C23 H23A 109.5
C20 C23 H23B 109.5
C20 C23 H23C 109.5
H23A C23 H23B 109.5
H23A C23 H23C 109.5
H23B C23 H23C 109.5
C12 C11 H11 119.9
C10 C11 C12 120.3(5)
C10 C11 H11 119.9
Mo1 C31 H31 122.2
C32 C31 Mo1 70.5(2)
C32 C31 H31 126.1
C30 C31 Mo1 72.8(2)
C30 C31 C32 107.7(4)
C30 C31 H31 126.1
Mo1 C28 H28 119.1
C32 C28 Mo1 73.1(2)
C32 C28 H28 126.4
C29 C28 Mo1 73.3(2)
C29 C28 C32 107.2(4)
C29 C28 H28 126.4
C20 C22 H22A 109.5
C20 C22 H22B 109.5
C20 C22 H22C 109.5
H22A C22 H22B 109.5
H22A C22 H22C 109.5
H22B C22 H22C 109.5
Mo1 C29 H29 120.6
C30 C29 Mo1 74.5(2)
C30 C29 C28 108.6(4)
C30 C29 H29 125.7
C28 C29 Mo1 71.0(2)
C28 C29 H29 125.7
C9 C10 H10 119.8
C11 C10 C9 120.5(4)
C11 C10 H10 119.8

loop_
_geom_bond_atom_site_label_1
_geom_bond_atom_site_label_2
_geom_bond_distance
Mo1 P2 2.4122(8)
Mo1 P1 2.4255(9)
Mo1 C1 1.931(4)
Mo1 C32 2.318(4)
Mo1 C30 2.371(4)
Mo1 C31 2.367(4)
Mo1 C28 2.290(4)
Mo1 C29 2.321(4)
Mo1 H1 1.672(19)
P2 C2 1.858(3)
P2 C4 1.852(3)
P2 C24 1.872(3)
P1 C3 1.851(3)
P1 C20 1.877(3)
P1 C5 1.852(3)
F9 C55 1.335(4)
F7 C55 1.340(4)
F5 C40 1.330(4)
F8 C55 1.348(4)
F18 C48 1.323(4)
F17 C48 1.323(4)
F13 C47 1.346(4)
F14 C47 1.328(4)
F16 C48 1.347(4)
F4 C40 1.350(4)
F19 C61 1.343(4)
F6 C40 1.331(4)
F2 C36 1.323(4)
F3 C36 1.322(4)
F15 C47 1.333(4)
F24 C65 1.333(5)
F22 C65 1.337(4)
N1 H2 1.0000
N1 C2 1.495(4)
N1 C3 1.483(4)
N1 C19 1.509(4)
N2 C4 1.452(4)
N2 C6 1.474(4)
N2 C5 1.456(4)
F23 C65 1.335(4)
F21 C61 1.329(5)
F11 C52 1.295(6)
C62 H62 0.9500
C62 C60 1.375(5)
C62 C63 1.390(5)
C41 C42 1.401(4)
C41 C46 1.396(4)
C41 B1 1.640(5)
C2 H2A 0.9900
C2 H2B 0.9900
F20 C61 1.327(4)
C38 C37 1.389(4)
C38 C39 1.388(4)
C38 C40 1.489(4)
C42 H42 0.9500
C42 C43 1.386(4)
F1 C36 1.310(4)
O1 C1 1.168(5)
C37 H37 0.9500
C37 C35 1.381(5)
C51 C50 1.390(4)
C51 C52 1.488(5)
C51 C53 1.380(5)
C3 H3A 0.9900
C3 H3B 0.9900
C4 H4A 0.9900
C4 H4B 0.9900
C24 C25 1.528(5)
C24 C27 1.523(5)
C24 C26 1.529(5)
C61 C60 1.494(5)
C17 H17 0.9500
C17 C18 1.381(6)
C17 C16 1.383(5)
C46 H46 0.9500
C46 C45 1.390(4)
C25 H25A 0.9800
C25 H25B 0.9800
C25 H25C 0.9800
C48 C43 1.491(5)
C43 C44 1.389(5)
C60 C59 1.392(4)
C56 H56 0.9500
C56 C49 1.396(4)
C56 C54 1.388(4)
C35 C34 1.396(4)
C35 C36 1.490(4)
C63 C64 1.393(5)
C63 C65 1.489(5)
C50 H50 0.9500
C50 C49 1.396(4)
C39 H39 0.9500
C39 C33 1.402(4)
C52 F10 1.383(6)
C52 F12 1.305(6)
C52 F10A 1.275(11)
C52 F12A 1.417(11)
C52 F11A 1.315(12)
C58 C59 1.401(4)
C58 C64 1.396(4)
C58 B1 1.649(4)
C7 C12 1.394(6)
C7 C8 1.381(6)
C7 C6 1.497(5)
C12 H12 0.9500
C12 C11 1.380(7)
C59 H59 0.9500
C18 H18 0.9500
C18 C13 1.377(5)
C34 H34 0.9500
C34 C33 1.399(4)
C13 C19 1.500(5)
C13 C14 1.387(5)
C44 H44 0.9500
C44 C45 1.379(5)
C16 H16 0.9500
C16 C15 1.378(6)
C55 C54 1.491(5)
C64 H64 0.9500
C8 H8 0.9500
C8 C9 1.398(6)
C19 H19A 0.9900
C19 H19B 0.9900
C20 C21 1.531(6)
C20 C23 1.528(5)
C20 C22 1.524(6)
C14 H14 0.9500
C14 C15 1.383(6)
C27 H27A 0.9800
C27 H27B 0.9800
C27 H27C 0.9800
C49 B1 1.644(4)
C53 H53 0.9500
C53 C54 1.393(5)
B1 C33 1.635(4)
C47 C45 1.494(5)
C26 H26A 0.9800
C26 H26B 0.9800
C26 H26C 0.9800
C6 H6A 0.9900
C6 H6B 0.9900
C32 H32 0.9500
C32 C31 1.417(6)
C32 C28 1.421(6)
C15 H15 0.9500
C30 H30 0.9500
C30 C31 1.410(6)
C30 C29 1.410(6)
C9 H9 0.9500
C9 C10 1.380(7)
C5 H5A 0.9900
C5 H5B 0.9900
C21 H21A 0.9800
C21 H21B 0.9800
C21 H21C 0.9800
C23 H23A 0.9800
C23 H23B 0.9800
C23 H23C 0.9800
C11 H11 0.9500
C11 C10 1.377(7)
C31 H31 0.9500
C28 H28 0.9500
C28 C29 1.413(6)
C22 H22A 0.9800
C22 H22B 0.9800
C22 H22C 0.9800
C29 H29 0.9500
C10 H10 0.9500

loop_
_geom_torsion_atom_site_label_1
_geom_torsion_atom_site_label_2
_geom_torsion_atom_site_label_3
_geom_torsion_atom_site_label_4
_geom_torsion
Mo1 P2 C2 N1 -12.7(3)
Mo1 P2 C4 N2 72.9(3)
Mo1 P2 C24 C25 67.3(3)
Mo1 P2 C24 C27 -51.2(3)
Mo1 P2 C24 C26 -171.9(2)
Mo1 P1 C3 N1 11.3(3)
Mo1 P1 C20 C21 175.0(2)
Mo1 P1 C20 C23 -64.5(3)
Mo1 P1 C20 C22 53.6(3)
Mo1 P1 C5 N2 -71.9(2)
Mo1 C32 C31 C30 -63.8(3)
Mo1 C32 C28 C29 65.9(3)
Mo1 C30 C31 C32 62.2(3)
Mo1 C30 C29 C28 -63.2(3)
Mo1 C28 C29 C30 65.5(3)
F9 C55 C54 C56 -172.0(3)
F9 C55 C54 C53 9.2(4)
F7 C55 C54 C56 -50.6(4)
F7 C55 C54 C53 130.5(3)
F8 C55 C54 C56 67.9(4)
F8 C55 C54 C53 -110.9(4)
F18 C48 C43 C42 157.7(3)
F18 C48 C43 C44 -25.0(4)
F17 C48 C43 C42 34.2(4)
F17 C48 C43 C44 -148.4(3)
F13 C47 C45 C46 79.7(4)
F13 C47 C45 C44 -99.0(4)
F14 C47 C45 C46 -161.6(3)
F14 C47 C45 C44 19.7(5)
F16 C48 C43 C42 -84.4(4)
F16 C48 C43 C44 92.9(4)
F19 C61 C60 C62 -67.3(4)
F19 C61 C60 C59 111.6(4)
F15 C47 C45 C46 -39.1(4)
F15 C47 C45 C44 142.2(3)
F21 C61 C60 C62 173.5(3)
F21 C61 C60 C59 -7.6(5)
C62 C60 C59 C58 0.7(5)
C62 C63 C64 C58 0.4(5)
C62 C63 C65 F24 -152.1(3)
C62 C63 C65 F22 -31.5(5)
C62 C63 C65 F23 88.6(4)
C41 C42 C43 C48 178.2(3)
C41 C42 C43 C44 0.9(5)
C41 C46 C45 C44 -1.4(5)
C41 C46 C45 C47 179.9(3)
C41 B1 C33 C39 -89.7(3)
C41 B1 C33 C34 87.5(3)
C2 P2 C4 N2 -47.4(3)
C2 P2 C24 C25 -166.9(2)
C2 P2 C24 C27 74.5(3)
C2 P2 C24 C26 -46.1(3)
C2 N1 C3 P1 68.6(3)
C2 N1 C19 C13 -60.0(4)
F20 C61 C60 C62 51.3(4)
F20 C61 C60 C59 -129.7(4)
C38 C37 C35 C34 -0.1(5)
C38 C37 C35 C36 177.3(3)
C38 C39 C33 C34 1.9(4)
C38 C39 C33 B1 179.3(3)
C42 C41 C46 C45 2.9(4)
C42 C41 B1 C58 -45.5(4)
C42 C41 B1 C49 -159.8(3)
C42 C41 B1 C33 76.3(3)
C42 C43 C44 C45 0.7(5)
C37 C38 C39 C33 1.9(5)
C37 C38 C40 F5 54.2(4)
C37 C38 C40 F4 -64.6(4)
C37 C38 C40 F6 176.9(3)
C37 C35 C34 C33 4.1(5)
C37 C35 C36 F2 -120.2(4)
C37 C35 C36 F3 122.5(4)
C37 C35 C36 F1 1.6(5)
C51 C50 C49 C56 -3.0(4)
C51 C50 C49 B1 -177.8(3)
C51 C53 C54 C56 -1.9(5)
C51 C53 C54 C55 177.0(3)
C3 P1 C20 C21 47.9(3)
C3 P1 C20 C23 168.4(3)
C3 P1 C20 C22 -73.5(3)
C3 P1 C5 N2 48.8(3)
C3 N1 C2 P2 -68.4(3)
C3 N1 C19 C13 172.8(3)
C4 P2 C2 N1 109.9(2)
C4 P2 C24 C25 -63.4(3)
C4 P2 C24 C27 178.1(3)
C4 P2 C24 C26 57.4(3)
C4 N2 C6 C7 -157.9(3)
C4 N2 C5 P1 74.0(3)
C24 P2 C2 N1 -144.9(2)
C24 P2 C4 N2 -152.2(2)
C61 C60 C59 C58 -178.2(3)
C17 C18 C13 C19 -178.6(3)
C17 C18 C13 C14 -1.3(5)
C17 C16 C15 C14 -0.8(6)
C46 C41 C42 C43 -2.7(4)
C46 C41 B1 C58 136.1(3)
C46 C41 B1 C49 21.8(4)
C46 C41 B1 C33 -102.1(3)
C48 C43 C44 C45 -176.6(3)
C43 C44 C45 C46 -0.5(5)
C43 C44 C45 C47 178.2(3)
C60 C62 C63 C64 -0.7(5)
C60 C62 C63 C65 -179.0(3)
C56 C49 B1 C41 47.0(4)
C56 C49 B1 C58 -72.1(3)
C56 C49 B1 C33 167.3(3)
C35 C34 C33 C39 -4.8(4)
C35 C34 C33 B1 177.9(3)
C63 C62 C60 C61 179.1(3)
C63 C62 C60 C59 0.2(5)
C50 C51 C52 F11 161.1(4)
C50 C51 C52 F10 -81.1(4)
C50 C51 C52 F12 28.9(5)
C50 C51 C52 F10A -31.5(8)
C50 C51 C52 F12A 70.2(6)
C50 C51 C52 F11A -169.4(6)
C50 C51 C53 C54 0.9(5)
C50 C49 B1 C41 -138.4(3)
C50 C49 B1 C58 102.5(3)
C50 C49 B1 C33 -18.1(4)
C39 C38 C37 C35 -2.8(5)
C39 C38 C40 F5 -127.2(3)
C39 C38 C40 F4 114.1(3)
C39 C38 C40 F6 -4.5(5)
C52 C51 C50 C49 179.8(3)
C52 C51 C53 C54 -177.3(3)
C58 B1 C33 C39 32.0(4)
C58 B1 C33 C34 -150.9(3)
C7 C12 C11 C10 0.1(7)
C7 C8 C9 C10 -0.7(6)
C12 C7 C8 C9 2.2(6)
C12 C7 C6 N2 -119.8(4)
C12 C11 C10 C9 1.4(8)
C59 C58 C64 C63 0.4(5)
C59 C58 B1 C41 -23.3(4)
C59 C58 B1 C49 95.6(3)
C59 C58 B1 C33 -142.6(3)
C18 C17 C16 C15 0.2(6)
C18 C13 C19 N1 -73.1(4)
C18 C13 C14 C15 0.7(6)
C34 C35 C36 F2 57.2(4)
C34 C35 C36 F3 -60.1(4)
C34 C35 C36 F1 179.0(3)
C13 C14 C15 C16 0.4(6)
C16 C17 C18 C13 0.9(6)
C64 C63 C65 F24 29.6(5)
C64 C63 C65 F22 150.3(3)
C64 C63 C65 F23 -89.7(4)
C64 C58 C59 C60 -1.0(4)
C64 C58 B1 C41 163.9(3)
C64 C58 B1 C49 -77.2(3)
C64 C58 B1 C33 44.6(4)
C8 C7 C12 C11 -1.9(6)
C8 C7 C6 N2 62.2(4)
C8 C9 C10 C11 -1.1(7)
C19 N1 C2 P2 166.9(2)
C19 N1 C3 P1 -165.1(2)
C19 C13 C14 C15 178.0(4)
C40 C38 C37 C35 175.8(3)
C40 C38 C39 C33 -176.7(3)
C20 P1 C3 N1 144.6(2)
C20 P1 C5 N2 153.1(2)
C14 C13 C19 N1 109.7(4)
C49 C56 C54 C55 -178.4(3)
C49 C56 C54 C53 0.4(5)
C49 B1 C33 C39 147.8(3)
C49 B1 C33 C34 -35.0(4)
C53 C51 C50 C49 1.7(5)
C53 C51 C52 F11 -20.7(5)
C53 C51 C52 F10 97.1(4)
C53 C51 C52 F12 -152.9(4)
C53 C51 C52 F10A 146.6(7)
C53 C51 C52 F12A -111.6(6)
C53 C51 C52 F11A 8.8(8)
C36 C35 C34 C33 -173.3(3)
B1 C41 C42 C43 178.8(3)
B1 C41 C46 C45 -178.7(3)
B1 C58 C59 C60 -174.1(3)
B1 C58 C64 C63 173.7(3)
C65 C63 C64 C58 178.7(3)
C6 N2 C4 P2 158.9(2)
C6 N2 C5 P1 -157.8(2)
C6 C7 C12 C11 -179.9(4)
C6 C7 C8 C9 -179.8(4)
C54 C56 C49 C50 2.0(4)
C54 C56 C49 B1 177.1(3)
C32 C28 C29 Mo1 -65.7(3)
C32 C28 C29 C30 -0.2(4)
C5 P1 C3 N1 -110.7(2)
C5 P1 C20 C21 -54.7(3)
C5 P1 C20 C23 65.8(3)
C5 P1 C20 C22 -176.2(3)
C5 N2 C4 P2 -73.9(3)
C5 N2 C6 C7 73.5(4)
C31 C32 C28 Mo1 -65.5(3)
C31 C32 C28 C29 0.4(4)
C31 C30 C29 Mo1 63.2(3)
C31 C30 C29 C28 0.0(4)
C28 C32 C31 Mo1 63.3(3)
C28 C32 C31 C30 -0.4(4)
C29 C30 C31 Mo1 -61.9(3)
C29 C30 C31 C32 0.3(4)
